data_1502577
loop_
_publ_author_name
'Mondal, Sujit'
'Yadav, Ram Naresh'
'Ghosh, Subrata'

_publ_section_title
;
 Influence of diene substituent position on the stereochemical outcome in
 IMDA reaction of decatrienones. An asymmetric synthesis of
 C10-epi-dihydro-epi-deoxy arteannuin B.
;
_journal_issue 22
_journal_name_full 'Organic letters'
_journal_page_first 6078
_journal_page_last 6081
_journal_paper_doi 10.1021/ol202562w
_journal_volume 13
_journal_year 2011
_chemical_formula_sum 'C16 H22 O4'
_chemical_formula_weight 278.34
_chemical_name_systematic
; 
 ? 
;
_space_group_IT_number 19
_symmetry_cell_setting orthorhombic
_symmetry_space_group_name_Hall 'P 2ac 2ab'
_symmetry_space_group_name_H-M 'P 21 21 21'
_atom_sites_solution_hydrogens geom
_atom_sites_solution_primary direct
_atom_sites_solution_secondary difmap
_audit_creation_method SHELXL-97
_cell_angle_alpha 90.00
_cell_angle_beta 90.00
_cell_angle_gamma 90.00
_cell_formula_units_Z 4
_cell_length_a 7.0739(9)
_cell_length_b 13.6570(16)
_cell_length_c 14.9355(18)
_cell_measurement_temperature 150(2)
_cell_volume 1442.9(3)
_computing_cell_refinement 'Bruker Apex II'
_computing_data_collection 'Bruker Apex II'
_computing_data_reduction SAINT
_computing_molecular_graphics 'Mercury 2.3'
_computing_publication_material Shelxl-97
_computing_structure_refinement 'SHELXL-97 (Sheldrick, 1997)'
_computing_structure_solution 'SHELXS-97 (Sheldrick, 1990)'
_diffrn_ambient_temperature 150(2)
_diffrn_detector_area_resol_mean 3
_diffrn_measured_fraction_theta_full 0.999
_diffrn_measured_fraction_theta_max 0.999
_diffrn_measurement_device_type 'Bruker Apex II'
_diffrn_measurement_method 'Phi-Omega scan'
_diffrn_radiation_monochromator graphite
_diffrn_radiation_source 'fine-focus sealed tube'
_diffrn_radiation_type MoK\a
_diffrn_radiation_wavelength 0.71073
_diffrn_reflns_av_R_equivalents 0.0525
_diffrn_reflns_av_sigmaI/netI 0.0278
_diffrn_reflns_limit_h_max 6
_diffrn_reflns_limit_h_min -6
_diffrn_reflns_limit_k_max 13
_diffrn_reflns_limit_k_min -13
_diffrn_reflns_limit_l_max 14
_diffrn_reflns_limit_l_min -14
_diffrn_reflns_number 10465
_diffrn_reflns_theta_full 20.01
_diffrn_reflns_theta_max 20.01
_diffrn_reflns_theta_min 2.02
_exptl_absorpt_coefficient_mu 0.091
_exptl_absorpt_correction_T_max 0.9901
_exptl_absorpt_correction_T_min 0.9785
_exptl_absorpt_correction_type multi-scan
_exptl_absorpt_process_details sadabs
_exptl_crystal_colour colorless
_exptl_crystal_density_diffrn 1.281
_exptl_crystal_density_method 'not measured'
_exptl_crystal_description plate
_exptl_crystal_F_000 600
_exptl_crystal_size_max 0.24
_exptl_crystal_size_mid 0.20
_exptl_crystal_size_min 0.11
_refine_diff_density_max 0.119
_refine_diff_density_min -0.152
_refine_diff_density_rms 0.039
_refine_ls_abs_structure_details 'Flack H D (1983), Acta Cryst. A39, 876-881'
_refine_ls_abs_structure_Flack 1.3(17)
_refine_ls_extinction_method none
_refine_ls_goodness_of_fit_ref 1.101
_refine_ls_hydrogen_treatment constr
_refine_ls_matrix_type full
_refine_ls_number_parameters 184
_refine_ls_number_reflns 1348
_refine_ls_number_restraints 0
_refine_ls_restrained_S_all 1.101
_refine_ls_R_factor_all 0.0336
_refine_ls_R_factor_gt 0.0316
_refine_ls_shift/su_max 0.000
_refine_ls_shift/su_mean 0.000
_refine_ls_structure_factor_coef Fsqd
_refine_ls_weighting_details 'calc w=1/[\s^2^(Fo^2^)+(0.0452P)^2^+0.1443P] where P=(Fo^2^+2Fc^2^)/3'
_refine_ls_weighting_scheme calc
_refine_ls_wR_factor_gt 0.0738
_refine_ls_wR_factor_ref 0.0754
_reflns_number_gt 1281
_reflns_number_total 1348
_reflns_threshold_expression >2sigma(I)
_cod_data_source_file ol202562w_si_002.cif
_cod_data_source_block 22_rny111_0m
_cod_original_sg_symbol_H-M P2(1)2(1)2(1)
_cod_database_code 1502577

loop_
_symmetry_equiv_pos_as_xyz
'x, y, z'
'-x+1/2, -y, z+1/2'
'-x, y+1/2, -z+1/2'
'x+1/2, -y+1/2, -z'

loop_
_atom_site_label
_atom_site_type_symbol
_atom_site_fract_x
_atom_site_fract_y
_atom_site_fract_z
_atom_site_U_iso_or_equiv
_atom_site_adp_type
_atom_site_occupancy
_atom_site_symmetry_multiplicity
_atom_site_calc_flag
_atom_site_refinement_flags
O1 O -0.1072(3) 0.55324(14) 0.56605(13) 0.0356(6) Uani 1 1 d .
O2 O 0.2325(3) 0.32290(13) 0.69925(12) 0.0361(6) Uani 1 1 d .
O3 O 0.0908(3) 0.22283(12) 0.59890(12) 0.0290(5) Uani 1 1 d .
O4 O 0.0755(3) 0.34949(12) 0.49526(11) 0.0258(5) Uani 1 1 d .
C1 C 0.0890(5) 0.1776(2) 0.75251(18) 0.0428(9) Uani 1 1 d .
H1A H -0.0111 0.1315 0.7420 0.064 Uiso 1 1 calc R
H1B H 0.0805 0.2019 0.8127 0.064 Uiso 1 1 calc R
H1C H 0.2087 0.1457 0.7442 0.064 Uiso 1 1 calc R
C2 C 0.0716(5) 0.26099(19) 0.68808(18) 0.0296(7) Uani 1 1 d .
C3 C 0.1959(4) 0.2886(2) 0.54760(18) 0.0256(7) Uani 1 1 d .
H3 H 0.2867 0.2538 0.5095 0.031 Uiso 1 1 calc R
C4 C 0.2979(4) 0.35503(19) 0.61422(17) 0.0270(8) Uani 1 1 d .
H4 H 0.4350 0.3460 0.6096 0.032 Uiso 1 1 calc R
C5 C 0.2443(4) 0.45997(17) 0.58997(17) 0.0234(7) Uani 1 1 d .
H5 H 0.1573 0.4845 0.6358 0.028 Uiso 1 1 calc R
C6 C 0.4127(5) 0.5301(2) 0.58454(19) 0.0392(8) Uani 1 1 d .
H6A H 0.4294 0.5609 0.6425 0.047 Uiso 1 1 calc R
H6B H 0.5258 0.4923 0.5721 0.047 Uiso 1 1 calc R
C7 C 0.3943(4) 0.60812(19) 0.51523(19) 0.0266(8) Uani 1 1 d .
C8 C 0.3225(4) 0.58326(19) 0.43687(18) 0.0265(8) Uani 1 1 d .
H8 H 0.3145 0.6296 0.3914 0.032 Uiso 1 1 calc R
C9 C 0.1347(4) 0.45098(19) 0.50161(17) 0.0218(7) Uani 1 1 d .
C10 C -0.0525(4) 0.50849(19) 0.5008(2) 0.0248(7) Uani 1 1 d .
C11 C -0.1613(4) 0.5044(2) 0.41459(18) 0.0286(7) Uani 1 1 d .
H11A H -0.2667 0.5497 0.4177 0.034 Uiso 1 1 calc R
H11B H -0.2122 0.4390 0.4066 0.034 Uiso 1 1 calc R
C12 C -0.0373(4) 0.5304(2) 0.33416(17) 0.0283(8) Uani 1 1 d .
H12A H -0.1075 0.5189 0.2794 0.034 Uiso 1 1 calc R
H12B H -0.0048 0.5993 0.3366 0.034 Uiso 1 1 calc R
C13 C 0.1424(4) 0.4696(2) 0.33314(17) 0.0277(8) Uani 1 1 d .
H13A H 0.2213 0.4902 0.2834 0.033 Uiso 1 1 calc R
H13B H 0.1103 0.4013 0.3242 0.033 Uiso 1 1 calc R
C14 C 0.2532(4) 0.48039(17) 0.42051(16) 0.0236(7) Uani 1 1 d .
H14 H 0.3634 0.4370 0.4176 0.028 Uiso 1 1 calc R
C15 C 0.4680(5) 0.7080(2) 0.5376(2) 0.0406(9) Uani 1 1 d .
H15A H 0.4604 0.7491 0.4856 0.061 Uiso 1 1 calc R
H15B H 0.5973 0.7030 0.5565 0.061 Uiso 1 1 calc R
H15C H 0.3936 0.7358 0.5849 0.061 Uiso 1 1 calc R
C16 C -0.1116(5) 0.3170(2) 0.6978(2) 0.0467(9) Uani 1 1 d .
H16A H -0.1144 0.3697 0.6554 0.070 Uiso 1 1 calc R
H16B H -0.1206 0.3430 0.7574 0.070 Uiso 1 1 calc R
H16C H -0.2162 0.2738 0.6869 0.070 Uiso 1 1 calc R

loop_
_atom_site_aniso_label
_atom_site_aniso_U_11
_atom_site_aniso_U_22
_atom_site_aniso_U_33
_atom_site_aniso_U_23
_atom_site_aniso_U_13
_atom_site_aniso_U_12
O1 0.0331(13) 0.0411(12) 0.0326(13) -0.0111(11) 0.0017(11) 0.0064(11)
O2 0.0506(14) 0.0347(12) 0.0231(12) 0.0066(9) -0.0068(11) -0.0161(11)
O3 0.0396(13) 0.0249(10) 0.0224(11) 0.0031(9) -0.0023(10) -0.0048(11)
O4 0.0295(11) 0.0207(11) 0.0271(11) 0.0029(9) -0.0058(11) -0.0002(10)
C1 0.067(3) 0.038(2) 0.0235(18) 0.0048(14) -0.0012(18) -0.008(2)
C2 0.041(2) 0.0269(17) 0.0210(17) 0.0001(15) 0.0013(16) -0.0045(17)
C3 0.0252(18) 0.0266(16) 0.0250(16) 0.0034(15) 0.0023(14) 0.0033(16)
C4 0.0214(17) 0.0342(17) 0.0255(18) 0.0059(15) -0.0002(15) -0.0028(16)
C5 0.0213(17) 0.0274(17) 0.0214(16) 0.0024(13) 0.0009(15) -0.0050(15)
C6 0.039(2) 0.0439(19) 0.0344(19) 0.0099(16) -0.0092(18) -0.0163(18)
C7 0.0221(18) 0.0265(18) 0.031(2) 0.0018(15) 0.0023(16) -0.0038(15)
C8 0.0242(18) 0.0266(17) 0.0286(19) 0.0105(15) 0.0059(16) 0.0003(14)
C9 0.0231(17) 0.0200(16) 0.0224(16) -0.0003(13) 0.0005(15) -0.0026(14)
C10 0.0221(17) 0.0222(16) 0.0301(19) 0.0028(16) 0.0030(17) -0.0053(15)
C11 0.0234(17) 0.0314(16) 0.0310(18) -0.0005(14) -0.0033(16) 0.0042(15)
C12 0.0324(19) 0.0303(17) 0.0220(16) 0.0003(14) -0.0025(15) 0.0017(16)
C13 0.0322(19) 0.0295(16) 0.0213(17) 0.0015(13) 0.0039(14) 0.0013(15)
C14 0.0219(16) 0.0262(17) 0.0226(17) 0.0020(13) 0.0014(16) 0.0042(15)
C15 0.036(2) 0.0366(19) 0.050(2) 0.0007(16) -0.0050(16) -0.0075(17)
C16 0.047(2) 0.051(2) 0.042(2) 0.0071(17) 0.0163(18) 0.0067(18)

loop_
_atom_type_symbol
_atom_type_description
_atom_type_scat_dispersion_real
_atom_type_scat_dispersion_imag
_atom_type_scat_source
C C 0.0033 0.0016 'International Tables Vol C Tables 4.2.6.8 and 6.1.1.4'
H H 0.0000 0.0000 'International Tables Vol C Tables 4.2.6.8 and 6.1.1.4'
O O 0.0106 0.0060 'International Tables Vol C Tables 4.2.6.8 and 6.1.1.4'

loop_
_geom_angle_atom_site_label_1
_geom_angle_atom_site_label_2
_geom_angle_atom_site_label_3
_geom_angle
C4 O2 C2 109.74(19)
C3 O3 C2 109.04(19)
C3 O4 C9 110.45(19)
O2 C2 O3 104.4(2)
O2 C2 C1 108.1(3)
O3 C2 C1 108.2(2)
O2 C2 C16 111.9(2)
O3 C2 C16 110.7(2)
C1 C2 C16 113.2(3)
O3 C3 O4 111.0(2)
O3 C3 C4 106.0(2)
O4 C3 C4 107.0(2)
O2 C4 C5 114.9(2)
O2 C4 C3 104.2(2)
C5 C4 C3 106.6(2)
C4 C5 C6 114.0(2)
C4 C5 C9 104.7(2)
C6 C5 C9 113.4(2)
C7 C6 C5 114.6(2)
C8 C7 C6 117.7(2)
C8 C7 C15 124.4(3)
C6 C7 C15 117.8(2)
C7 C8 C14 120.5(2)
O4 C9 C14 111.0(2)
O4 C9 C5 106.2(2)
C14 C9 C5 112.6(2)
O4 C9 C10 103.78(19)
C14 C9 C10 109.4(2)
C5 C9 C10 113.6(2)
O1 C10 C11 123.0(3)
O1 C10 C9 121.6(3)
C11 C10 C9 115.4(3)
C10 C11 C12 111.8(2)
C13 C12 C11 111.2(2)
C12 C13 C14 111.6(2)
C8 C14 C9 107.2(2)
C8 C14 C13 113.2(2)
C9 C14 C13 111.7(2)

loop_
_geom_bond_atom_site_label_1
_geom_bond_atom_site_label_2
_geom_bond_distance
O1 C10 1.214(3)
O2 C4 1.421(3)
O2 C2 1.427(4)
O3 C3 1.395(3)
O3 C2 1.437(3)
O4 C3 1.425(3)
O4 C9 1.451(3)
C1 C2 1.497(4)
C2 C16 1.512(4)
C3 C4 1.528(4)
C4 C5 1.526(4)
C5 C6 1.531(4)
C5 C9 1.535(4)
C6 C7 1.492(4)
C7 C8 1.320(4)
C7 C15 1.498(4)
C8 C14 1.508(4)
C9 C14 1.527(4)
C9 C10 1.540(4)
C10 C11 1.501(4)
C11 C12 1.529(4)
C12 C13 1.518(4)
C13 C14 1.529(4)
